data_2220296
loop_
_publ_author_name
'Fun, Hoong-Kun'
'Jebas, Samuel Robinson'
'Sujith, K. V.'
'Kalluraya, B.'

_publ_section_title
3-[1-(4-Isobutylphenyl)ethyl]-4-[(<i>E</i>)-4-methylbenzylideneamino]-1<i>H</i>-1,2,4-triazole-5(4<i>H</i>)-thione
_journal_coeditor_code NG2513
_journal_issue 12
_journal_name_full 'Acta Crystallographica Section E'
_journal_page_first o2313
_journal_page_last o2314
_journal_paper_doi 10.1107/S1600536808036350
_journal_volume 64
_journal_year 2008
_chemical_formula_iupac 'C22 H26 N4 S'
_chemical_formula_moiety 'C22 H26 N4 S'
_chemical_formula_sum 'C22 H26 N4 S'
_chemical_formula_weight 378.53
_chemical_name_systematic
;
3-[1-(4-Isobutylphenyl)ethyl]-4-[(<i>E</i>)-4-methylbenzylideneamino]-
1<i>H</i>-1,2,4-triazole-5(4<i>H</i>)-thione
;
_space_group_IT_number 2
_symmetry_cell_setting triclinic
_symmetry_space_group_name_Hall '-P 1'
_symmetry_space_group_name_H-M 'P -1'
_atom_sites_solution_hydrogens geom
_atom_sites_solution_primary direct
_atom_sites_solution_secondary difmap
_audit_creation_method SHELXL-97
_cell_angle_alpha 85.9000(10)
_cell_angle_beta 78.5750(10)
_cell_angle_gamma 72.5420(10)
_cell_formula_units_Z 2
_cell_length_a 7.7614(2)
_cell_length_b 10.7649(2)
_cell_length_c 12.9552(2)
_cell_measurement_reflns_used 9961
_cell_measurement_temperature 100.00(10)
_cell_measurement_theta_max 26.25
_cell_measurement_theta_min 2.62
_cell_volume 1012.01(4)
_computing_cell_refinement 'APEX2 (Bruker, 2005)'
_computing_data_collection 'APEX2 (Bruker, 2005)'
_computing_data_reduction 'SAINT (Bruker, 2005)'
_computing_molecular_graphics 'SHELXTL (Sheldrick, 2008)'
_computing_publication_material
;
SHELXTL (Sheldrick, 2008) and PLATON (Spek, 2003)
;
_computing_structure_refinement 'SHELXTL (Sheldrick, 2008)'
_computing_structure_solution 'SHELXTL (Sheldrick, 2008)'
_diffrn_ambient_temperature 100.00(10)
_diffrn_measured_fraction_theta_full 0.993
_diffrn_measured_fraction_theta_max 0.993
_diffrn_measurement_device_type 'Bruker SMART APEXII CCD area-detector'
_diffrn_measurement_method '\f and \w'
_diffrn_radiation_monochromator graphite
_diffrn_radiation_source 'fine-focus sealed tube'
_diffrn_radiation_type MoK\a
_diffrn_radiation_wavelength 0.71073
_diffrn_reflns_av_R_equivalents 0.0211
_diffrn_reflns_av_sigmaI/netI 0.0238
_diffrn_reflns_limit_h_max 12
_diffrn_reflns_limit_h_min -12
_diffrn_reflns_limit_k_max 16
_diffrn_reflns_limit_k_min -17
_diffrn_reflns_limit_l_max 20
_diffrn_reflns_limit_l_min -20
_diffrn_reflns_number 27492
_diffrn_reflns_theta_full 34.99
_diffrn_reflns_theta_max 34.99
_diffrn_reflns_theta_min 1.60
_diffrn_standards_number 0
_exptl_absorpt_coefficient_mu 0.174
_exptl_absorpt_correction_T_max 0.9705
_exptl_absorpt_correction_T_min 0.9018
_exptl_absorpt_correction_type multi-scan
_exptl_absorpt_process_details '(SADABS; Bruker, 2005)'
_exptl_crystal_colour colourless
_exptl_crystal_density_diffrn 1.242
_exptl_crystal_density_method 'not measured'
_exptl_crystal_description block
_exptl_crystal_F_000 404
_exptl_crystal_size_max 0.61
_exptl_crystal_size_mid 0.40
_exptl_crystal_size_min 0.17
_refine_diff_density_max 0.619
_refine_diff_density_min -0.334
_refine_ls_extinction_method none
_refine_ls_goodness_of_fit_ref 1.051
_refine_ls_hydrogen_treatment mixed
_refine_ls_matrix_type full
_refine_ls_number_parameters 260
_refine_ls_number_reflns 8863
_refine_ls_number_restraints 3
_refine_ls_restrained_S_all 1.051
_refine_ls_R_factor_all 0.0449
_refine_ls_R_factor_gt 0.0381
_refine_ls_shift/su_max_lt 0.001
_refine_ls_shift/su_mean 0.000
_refine_ls_structure_factor_coef Fsqd
_refine_ls_weighting_details 'calc w=1/[\s^2^(Fo^2^)+(0.059P)^2^+0.2347P] where P=(Fo^2^+2Fc^2^)/3'
_refine_ls_weighting_scheme calc
_refine_ls_wR_factor_gt 0.1046
_refine_ls_wR_factor_ref 0.1097
_reflns_number_gt 7661
_reflns_number_total 8863
_reflns_threshold_expression I>2\s(I)
_cod_data_source_file ng2513.cif
_cod_data_source_block I
_cod_depositor_comments
;
The following automatic conversions were performed:
'_symmetry_cell_setting' value 'Triclinic' changed to 'triclinic'
according to '/home/saulius/struct/CIF-dictionaries/cif_core.dic'
dictionary named 'cif_core.dic' version 2.4.1 from 2010-06-29.

Automatic conversion script
Id: cif_fix_enum 1527 2010-12-29 10:47:43Z saulius 

The following automatic conversions were performed:

'_symmetry_cell_setting' value 'Triclinic' changed to 'triclinic'
according to /home/saulius/struct/CIF-dictionaries/cif_core.dic
dictionary named 'cif_core.dic' version 2.4.1 from 2010-06-29.

Automatic conversion script
Id: cif_fix_values 1715 2011-07-08 13:25:40Z adriana 
;
_cod_database_code 2220296
_cod_database_fobs_code 2220296

loop_
_symmetry_equiv_pos_as_xyz
'x, y, z'
'-x, -y, -z'

loop_
_atom_site_type_symbol
_atom_site_label
_atom_site_fract_x
_atom_site_fract_y
_atom_site_fract_z
_atom_site_U_iso_or_equiv
_atom_site_adp_type
_atom_site_calc_flag
_atom_site_refinement_flags
_atom_site_occupancy
S S1 0.83244(3) -0.312534(18) 1.075041(15) 0.01912(5) Uani d . 1
N N1 1.05221(9) -0.33177(6) 0.77577(5) 0.01633(12) Uani d . 1
N N2 0.98892(9) -0.37998(6) 0.87246(5) 0.01608(11) Uani d D 1
N N3 0.91368(8) -0.17456(6) 0.89131(5) 0.01308(10) Uani d . 1
N N4 0.86457(9) -0.04642(6) 0.92483(5) 0.01403(11) Uani d . 1
C C1 0.77565(11) 0.10391(8) 0.71426(6) 0.01826(13) Uani d . 1
H H1A 0.8435 0.1436 0.7453 0.022 Uiso calc R 1
C C2 0.59831(11) 0.17417(8) 0.70084(7) 0.01935(14) Uani d . 1
H H2A 0.5499 0.2600 0.7231 0.023 Uiso calc R 1
C C3 0.49225(10) 0.11785(7) 0.65462(6) 0.01578(12) Uani d . 1
C C4 0.57282(11) -0.00989(8) 0.61889(6) 0.01597(12) Uani d . 1
H H4A 0.5068 -0.0488 0.5857 0.019 Uiso calc R 1
C C5 0.75003(10) -0.07996(7) 0.63202(6) 0.01550(12) Uani d . 1
H H5A 0.8006 -0.1646 0.6072 0.019 Uiso calc R 1
C C6 0.85251(10) -0.02490(7) 0.68188(5) 0.01447(12) Uani d . 1
C C7 1.03785(10) -0.10614(7) 0.70691(6) 0.01530(12) Uani d . 1
H H7A 1.0913 -0.0483 0.7367 0.018 Uiso calc R 1
C C8 1.00579(10) -0.20638(7) 0.78940(5) 0.01400(12) Uani d . 1
C C9 0.90821(10) -0.28846(7) 0.94628(6) 0.01424(12) Uani d . 1
C C10 0.72862(10) -0.01464(7) 1.00254(6) 0.01398(12) Uani d . 1
H H10A 0.6706 -0.0763 1.0322 0.017 Uiso calc R 1
C C11 0.66417(9) 0.11699(7) 1.04473(5) 0.01333(11) Uani d . 1
C C12 0.52948(11) 0.14034(7) 1.13612(6) 0.01629(13) Uani d . 1
H H12A 0.4819 0.0738 1.1664 0.020 Uiso calc R 1
C C13 0.46617(11) 0.26249(8) 1.18207(6) 0.01813(13) Uani d . 1
H H13A 0.3773 0.2766 1.2432 0.022 Uiso calc R 1
C C14 0.53423(10) 0.36416(7) 1.13763(6) 0.01632(13) Uani d . 1
C C15 0.66461(11) 0.34123(7) 1.04410(6) 0.01662(13) Uani d . 1
H H15A 0.7078 0.4090 1.0120 0.020 Uiso calc R 1
C C16 0.73062(10) 0.21915(7) 0.99839(6) 0.01555(12) Uani d . 1
H H16A 0.8190 0.2052 0.9370 0.019 Uiso calc R 1
C C17 0.29282(11) 0.18675(8) 0.64939(6) 0.01881(14) Uani d D 1
C C18 0.23940(11) 0.33496(8) 0.63355(7) 0.02000(14) Uani d . 1
H H18A 0.2704 0.3726 0.6916 0.024 Uiso calc R 1
C C19 0.34375(14) 0.37502(10) 0.53048(8) 0.02956(19) Uani d . 1
H H19A 0.3082 0.4683 0.5242 0.044 Uiso calc R 1
H H19B 0.3153 0.3391 0.4724 0.044 Uiso calc R 1
H H19C 0.4735 0.3429 0.5299 0.044 Uiso calc R 1
C C20 0.03200(13) 0.38811(10) 0.63867(9) 0.0304(2) Uani d . 1
H H20A -0.0020 0.4813 0.6320 0.046 Uiso calc R 1
H H20B -0.0308 0.3638 0.7049 0.046 Uiso calc R 1
H H20C -0.0015 0.3526 0.5823 0.046 Uiso calc R 1
C C22 0.47296(13) 0.49376(9) 1.19093(8) 0.02463(17) Uani d . 1
H H22A 0.3411 0.5236 1.2070 0.037 Uiso calc R 1
H H22B 0.5180 0.5557 1.1449 0.037 Uiso calc R 1
H H22C 0.5206 0.4848 1.2549 0.037 Uiso calc R 1
C C21 1.17512(11) -0.17176(9) 0.61034(6) 0.02119(15) Uani d . 1
H H21A 1.2908 -0.2167 0.6304 0.032 Uiso calc R 1
H H21B 1.1919 -0.1069 0.5577 0.032 Uiso calc R 1
H H21C 1.1287 -0.2329 0.5824 0.032 Uiso calc R 1
H H17A 0.2165(17) 0.1675(13) 0.7137(8) 0.027(3) Uiso d D 1
H H17B 0.2573(18) 0.1510(13) 0.5935(9) 0.027(3) Uiso d D 1
H H1N2 1.0236(18) -0.4620(8) 0.8863(11) 0.026(3) Uiso d D 1

loop_
_atom_site_aniso_label
_atom_site_aniso_U_11
_atom_site_aniso_U_22
_atom_site_aniso_U_33
_atom_site_aniso_U_12
_atom_site_aniso_U_13
_atom_site_aniso_U_23
S1 0.02447(10) 0.01202(8) 0.01508(8) -0.00159(7) 0.00310(6) 0.00220(6)
N1 0.0200(3) 0.0127(3) 0.0138(2) -0.0021(2) -0.0016(2) 0.0001(2)
N2 0.0210(3) 0.0098(2) 0.0149(2) -0.0019(2) -0.0014(2) -0.00002(19)
N3 0.0153(2) 0.0094(2) 0.0127(2) -0.00191(19) -0.00099(18) 0.00014(18)
N4 0.0164(2) 0.0096(2) 0.0144(2) -0.0017(2) -0.00228(19) -0.00062(19)
C1 0.0216(3) 0.0136(3) 0.0202(3) -0.0035(3) -0.0077(3) -0.0007(2)
C2 0.0223(3) 0.0130(3) 0.0222(3) -0.0010(3) -0.0081(3) -0.0031(3)
C3 0.0184(3) 0.0140(3) 0.0139(3) -0.0027(2) -0.0038(2) -0.0002(2)
C4 0.0193(3) 0.0145(3) 0.0142(3) -0.0047(2) -0.0037(2) -0.0001(2)
C5 0.0195(3) 0.0121(3) 0.0136(3) -0.0033(2) -0.0022(2) -0.0002(2)
C6 0.0172(3) 0.0123(3) 0.0124(3) -0.0030(2) -0.0022(2) 0.0017(2)
C7 0.0158(3) 0.0144(3) 0.0141(3) -0.0033(2) -0.0014(2) 0.0019(2)
C8 0.0149(3) 0.0126(3) 0.0125(3) -0.0016(2) -0.0017(2) 0.0001(2)
C9 0.0160(3) 0.0103(3) 0.0145(3) -0.0022(2) -0.0013(2) 0.0009(2)
C10 0.0149(3) 0.0109(3) 0.0152(3) -0.0027(2) -0.0025(2) 0.0000(2)
C11 0.0138(3) 0.0112(3) 0.0139(3) -0.0021(2) -0.0025(2) -0.0004(2)
C12 0.0187(3) 0.0133(3) 0.0156(3) -0.0047(2) 0.0001(2) -0.0011(2)
C13 0.0195(3) 0.0156(3) 0.0172(3) -0.0042(3) 0.0011(2) -0.0034(2)
C14 0.0168(3) 0.0122(3) 0.0189(3) -0.0023(2) -0.0031(2) -0.0027(2)
C15 0.0179(3) 0.0122(3) 0.0191(3) -0.0043(2) -0.0019(2) -0.0007(2)
C16 0.0161(3) 0.0128(3) 0.0165(3) -0.0038(2) -0.0008(2) -0.0007(2)
C17 0.0179(3) 0.0180(3) 0.0196(3) -0.0027(3) -0.0049(2) -0.0013(3)
C18 0.0183(3) 0.0173(3) 0.0218(3) -0.0004(3) -0.0048(3) -0.0015(3)
C19 0.0284(4) 0.0265(4) 0.0291(4) -0.0038(3) -0.0043(3) 0.0082(3)
C20 0.0196(4) 0.0248(4) 0.0423(5) 0.0017(3) -0.0076(3) -0.0024(4)
C22 0.0285(4) 0.0154(3) 0.0273(4) -0.0048(3) 0.0010(3) -0.0070(3)
C21 0.0191(3) 0.0231(4) 0.0175(3) -0.0038(3) 0.0017(2) 0.0005(3)

loop_
_atom_type_symbol
_atom_type_description
_atom_type_scat_dispersion_real
_atom_type_scat_dispersion_imag
_atom_type_scat_source
C C 0.0033 0.0016 'International Tables Vol C Tables 4.2.6.8 and 6.1.1.4'
H H 0.0000 0.0000 'International Tables Vol C Tables 4.2.6.8 and 6.1.1.4'
N N 0.0061 0.0033 'International Tables Vol C Tables 4.2.6.8 and 6.1.1.4'
S S 0.1246 0.1234 'International Tables Vol C Tables 4.2.6.8 and 6.1.1.4'

loop_
_geom_angle_atom_site_label_1
_geom_angle_atom_site_label_2
_geom_angle_atom_site_label_3
_geom_angle
C8 N1 N2 104.10(6)
C9 N2 N1 113.95(6)
C9 N2 H1N2 123.7(9)
N1 N2 H1N2 120.6(9)
C9 N3 C8 108.26(6)
C9 N3 N4 131.25(6)
C8 N3 N4 119.96(6)
C10 N4 N3 115.74(6)
C6 C1 C2 120.96(7)
C6 C1 H1A 119.5
C2 C1 H1A 119.5
C1 C2 C3 121.17(7)
C1 C2 H2A 119.4
C3 C2 H2A 119.4
C2 C3 C4 117.51(7)
C2 C3 C17 122.25(7)
C4 C3 C17 120.10(7)
C5 C4 C3 121.31(7)
C5 C4 H4A 119.3
C3 C4 H4A 119.3
C4 C5 C6 120.88(7)
C4 C5 H5A 119.6
C6 C5 H5A 119.6
C1 C6 C5 118.09(7)
C1 C6 C7 120.91(7)
C5 C6 C7 120.86(7)
C8 C7 C6 108.52(6)
C8 C7 C21 110.40(6)
C6 C7 C21 113.55(6)
C8 C7 H7A 108.1
C6 C7 H7A 108.1
C21 C7 H7A 108.1
N1 C8 N3 110.74(6)
N1 C8 C7 126.21(7)
N3 C8 C7 123.00(6)
N2 C9 N3 102.85(6)
N2 C9 S1 127.09(6)
N3 C9 S1 129.97(6)
N4 C10 C11 120.87(7)
N4 C10 H10A 119.6
C11 C10 H10A 119.6
C12 C11 C16 119.12(7)
C12 C11 C10 117.53(7)
C16 C11 C10 123.35(6)
C13 C12 C11 120.40(7)
C13 C12 H12A 119.8
C11 C12 H12A 119.8
C12 C13 C14 120.87(7)
C12 C13 H13A 119.6
C14 C13 H13A 119.6
C13 C14 C15 118.39(7)
C13 C14 C22 120.58(7)
C15 C14 C22 121.01(7)
C16 C15 C14 121.17(7)
C16 C15 H15A 119.4
C14 C15 H15A 119.4
C15 C16 C11 119.99(7)
C15 C16 H16A 120.0
C11 C16 H16A 120.0
C3 C17 C18 117.04(7)
C3 C17 H17A 108.6(8)
C18 C17 H17A 108.0(8)
C3 C17 H17B 109.9(8)
C18 C17 H17B 107.4(8)
H17A C17 H17B 105.3(11)
C19 C18 C20 110.91(8)
C19 C18 C17 112.08(7)
C20 C18 C17 109.57(8)
C19 C18 H18A 108.0
C20 C18 H18A 108.0
C17 C18 H18A 108.0
C18 C19 H19A 109.5
C18 C19 H19B 109.5
H19A C19 H19B 109.5
C18 C19 H19C 109.5
H19A C19 H19C 109.5
H19B C19 H19C 109.5
C18 C20 H20A 109.5
C18 C20 H20B 109.5
H20A C20 H20B 109.5
C18 C20 H20C 109.5
H20A C20 H20C 109.5
H20B C20 H20C 109.5
C14 C22 H22A 109.5
C14 C22 H22B 109.5
H22A C22 H22B 109.5
C14 C22 H22C 109.5
H22A C22 H22C 109.5
H22B C22 H22C 109.5
C7 C21 H21A 109.5
C7 C21 H21B 109.5
H21A C21 H21B 109.5
C7 C21 H21C 109.5
H21A C21 H21C 109.5
H21B C21 H21C 109.5

loop_
_geom_bond_atom_site_label_1
_geom_bond_atom_site_label_2
_geom_bond_distance
S1 C9 1.6843(7)
N1 C8 1.3039(10)
N1 N2 1.3769(9)
N2 C9 1.3434(9)
N2 H1N2 0.859(8)
N3 C9 1.3809(9)
N3 C8 1.3839(9)
N3 N4 1.3932(9)
N4 C10 1.2868(9)
C1 C6 1.3937(11)
C1 C2 1.3957(11)
C1 H1A 0.9300
C2 C3 1.3966(11)
C2 H2A 0.9300
C3 C4 1.3988(11)
C3 C17 1.5153(11)
C4 C5 1.3933(11)
C4 H4A 0.9300
C5 C6 1.3937(11)
C5 H5A 0.9300
C6 C7 1.5260(10)
C7 C8 1.5031(10)
C7 C21 1.5317(11)
C7 H7A 0.9800
C10 C11 1.4607(10)
C10 H10A 0.9300
C11 C12 1.3973(10)
C11 C16 1.3997(11)
C12 C13 1.3904(11)
C12 H12A 0.9300
C13 C14 1.3945(11)
C13 H13A 0.9300
C14 C15 1.4001(11)
C14 C22 1.5030(11)
C15 C16 1.3883(10)
C15 H15A 0.9300
C16 H16A 0.9300
C17 C18 1.5328(12)
C17 H17A 0.970(8)
C17 H17B 0.965(8)
C18 C19 1.5243(13)
C18 C20 1.5276(12)
C18 H18A 0.9800
C19 H19A 0.9600
C19 H19B 0.9600
C19 H19C 0.9600
C20 H20A 0.9600
C20 H20B 0.9600
C20 H20C 0.9600
C22 H22A 0.9600
C22 H22B 0.9600
C22 H22C 0.9600
C21 H21A 0.9600
C21 H21B 0.9600
C21 H21C 0.9600

loop_
_geom_hbond_atom_site_label_D
_geom_hbond_atom_site_label_H
_geom_hbond_atom_site_label_A
_geom_hbond_site_symmetry_A
_geom_hbond_distance_DH
_geom_hbond_distance_HA
_geom_hbond_distance_DA
_geom_hbond_angle_DHA
N2 H1N2 S1 2_747 0.859(9) 2.411(9) 3.2619(7) 171.0(13)
C10 H10A S1 . 0.93 2.55 3.1834(8) 126
C12 H12A Cg2 2_657 0.93 2.70 3.5531(9) 152
C21 H21B Cg2 2_756 0.96 2.99 3.8326(9) 148

loop_
_geom_torsion_atom_site_label_1
_geom_torsion_atom_site_label_2
_geom_torsion_atom_site_label_3
_geom_torsion_atom_site_label_4
_geom_torsion
C8 N1 N2 C9 -1.39(9)
C9 N3 N4 C10 -33.22(11)
C8 N3 N4 C10 156.15(7)
C6 C1 C2 C3 0.00(13)
C1 C2 C3 C4 -2.26(12)
C1 C2 C3 C17 173.47(8)
C2 C3 C4 C5 2.09(11)
C17 C3 C4 C5 -173.73(7)
C3 C4 C5 C6 0.34(11)
C2 C1 C6 C5 2.44(12)
C2 C1 C6 C7 -173.48(7)
C4 C5 C6 C1 -2.61(11)
C4 C5 C6 C7 173.32(7)
C1 C6 C7 C8 108.52(8)
C5 C6 C7 C8 -67.29(9)
C1 C6 C7 C21 -128.32(8)
C5 C6 C7 C21 55.87(9)
N2 N1 C8 N3 -0.65(8)
N2 N1 C8 C7 -178.19(7)
C9 N3 C8 N1 2.37(9)
N4 N3 C8 N1 174.96(6)
C9 N3 C8 C7 180.00(7)
N4 N3 C8 C7 -7.40(10)
C6 C7 C8 N1 110.92(8)
C21 C7 C8 N1 -14.12(11)
C6 C7 C8 N3 -66.34(9)
C21 C7 C8 N3 168.62(7)
N1 N2 C9 N3 2.75(9)
N1 N2 C9 S1 -174.08(6)
C8 N3 C9 N2 -2.97(8)
N4 N3 C9 N2 -174.43(7)
C8 N3 C9 S1 173.73(6)
N4 N3 C9 S1 2.27(12)
N3 N4 C10 C11 -179.96(6)
N4 C10 C11 C12 -173.19(7)
N4 C10 C11 C16 6.71(11)
C16 C11 C12 C13 -1.82(11)
C10 C11 C12 C13 178.09(7)
C11 C12 C13 C14 0.56(12)
C12 C13 C14 C15 1.58(12)
C12 C13 C14 C22 -176.58(8)
C13 C14 C15 C16 -2.50(12)
C22 C14 C15 C16 175.66(8)
C14 C15 C16 C11 1.26(12)
C12 C11 C16 C15 0.92(11)
C10 C11 C16 C15 -178.99(7)
C2 C3 C17 C18 35.20(11)
C4 C3 C17 C18 -149.19(7)
C3 C17 C18 C19 60.72(10)
C3 C17 C18 C20 -175.71(7)
